data_7214277
loop_
_publ_author_name
'Bhattacharya, Suman'
'Saha, Binoy K.'

_publ_section_title
;
 Steric guided anomalous thermal expansion in a dimorphic organic system
;
_journal_issue 12
_journal_name_full CrystEngComm
_journal_page_first 2340
_journal_paper_doi 10.1039/c3ce41869c
_journal_volume 16
_journal_year 2014
_chemical_formula_moiety 'C17 H22 N2'
_chemical_formula_sum 'C17 H22 N2'
_chemical_formula_weight 254.37
_chemical_name_common MBDA-Form-II
_chemical_name_systematic
;
4,4'-Methylene-bis(2,6-dimethylaniline)
;
_space_group_crystal_system monoclinic
_space_group_IT_number 15
_space_group_name_Hall '-C 2yc'
_space_group_name_H-M_alt 'C 1 2/c 1'
_symmetry_space_group_name_Hall '-C 2yc'
_symmetry_space_group_name_H-M 'C 1 2/c 1'
_atom_sites_solution_hydrogens geom
_atom_sites_solution_primary direct
_atom_sites_solution_secondary difmap
_audit_creation_date 2013-06-22
_audit_creation_method
;
  Olex2 1.2
  (compiled Apr  9 2013 14:06:00, GUI svn.r4458)
;
_cell_angle_alpha 90.00
_cell_angle_beta 133.271(5)
_cell_angle_gamma 90.00
_cell_formula_units_Z 4
_cell_length_a 17.8536(16)
_cell_length_b 8.0700(6)
_cell_length_c 14.1329(11)
_cell_measurement_temperature 208(2)
_cell_measurement_theta_max 29.1295
_cell_measurement_theta_min 4.1162
_cell_volume 1482.6(2)
_computing_cell_refinement
;
CrysAlisPro, Agilent Technologies,
Version 1.171.36.21 (release 14-08-2012 CrysAlis171 .NET)
(compiled Sep 14 2012,17:21:16)
;
_computing_data_collection
;
CrysAlisPro, Agilent Technologies,
Version 1.171.36.21 (release 14-08-2012 CrysAlis171 .NET)
(compiled Sep 14 2012,17:21:16)
;
_computing_data_reduction
;
CrysAlisPro, Agilent Technologies,
Version 1.171.36.21 (release 14-08-2012 CrysAlis171 .NET)
(compiled Sep 14 2012,17:21:16)
;
_computing_molecular_graphics
;
O. V. Dolomanov, L. J. Bourhis, R. J. Gildea, J. A. K. Howard and H. Puschmann,
OLEX2: a complete structure solution, refinement and analysis program.
J. Appl. Cryst. (2009). 42, 339-341.
;
_computing_publication_material
;
O. V. Dolomanov, L. J. Bourhis, R. J. Gildea, J. A. K. Howard and H. Puschmann,
OLEX2: a complete structure solution, refinement and analysis program.
J. Appl. Cryst. (2009). 42, 339-341.
;
_computing_structure_refinement
;
SHELXL, G.M. Sheldrick, Acta Cryst.
(2008). A64, 112-122
;
_computing_structure_solution
;
SHELXS, G.M. Sheldrick, Acta Cryst.
(2008). A64, 112-122
;
_diffrn_ambient_temperature 208(2)
_diffrn_detector_area_resol_mean 15.9821
_diffrn_measured_fraction_theta_full 0.992
_diffrn_measured_fraction_theta_max 0.845
_diffrn_measurement_device_type 'Mo K\a'
_diffrn_measurement_method '\w scans'
_diffrn_radiation_monochromator graphite
_diffrn_radiation_type MoK\a
_diffrn_radiation_wavelength 0.71073
_diffrn_reflns_av_R_equivalents 0.0326
_diffrn_reflns_av_unetI/netI 0.0515
_diffrn_reflns_limit_h_max 24
_diffrn_reflns_limit_h_min -20
_diffrn_reflns_limit_k_max 10
_diffrn_reflns_limit_k_min -9
_diffrn_reflns_limit_l_max 18
_diffrn_reflns_limit_l_min -17
_diffrn_reflns_number 3663
_diffrn_reflns_theta_full 25.00
_diffrn_reflns_theta_max 29.19
_diffrn_reflns_theta_min 4.12
_diffrn_source 'fine-focus sealed tube'
_exptl_absorpt_coefficient_mu 0.067
_exptl_absorpt_correction_T_max 1.00000
_exptl_absorpt_correction_T_min 0.95270
_exptl_absorpt_correction_type multi-scan
_exptl_absorpt_process_details
;
CrysAlisPro, Agilent Technologies,
Version 1.171.36.21 (release 14-08-2012 CrysAlis171 .NET)
(compiled Sep 14 2012,17:21:16)
Empirical absorption correction using spherical harmonics,
 implemented in SCALE3 ABSPACK scaling algorithm.
;
_exptl_crystal_colour brown
_exptl_crystal_colour_primary brown
_exptl_crystal_density_diffrn 1.140
_exptl_crystal_density_method 'not measured'
_exptl_crystal_description block
_exptl_crystal_F_000 552
_exptl_crystal_size_max 0.45
_exptl_crystal_size_mid 0.34
_exptl_crystal_size_min 0.3
_refine_diff_density_max 0.173
_refine_diff_density_min -0.175
_refine_diff_density_rms 0.033
_refine_ls_extinction_method none
_refine_ls_goodness_of_fit_ref 1.035
_refine_ls_hydrogen_treatment mixed
_refine_ls_matrix_type full
_refine_ls_number_parameters 97
_refine_ls_number_reflns 1696
_refine_ls_number_restraints 0
_refine_ls_restrained_S_all 1.035
_refine_ls_R_factor_all 0.0859
_refine_ls_R_factor_gt 0.0530
_refine_ls_shift/su_max 0.000
_refine_ls_shift/su_mean 0.000
_refine_ls_structure_factor_coef Fsqd
_refine_ls_weighting_details 'calc w=1/[\s^2^(Fo^2^)+(0.0622P)^2^+0.0000P] where P=(Fo^2^+2Fc^2^)/3'
_refine_ls_weighting_scheme calc
_refine_ls_wR_factor_gt 0.1222
_refine_ls_wR_factor_ref 0.1393
_reflns_number_gt 1096
_reflns_number_total 1696
_reflns_threshold_expression >2sigma(I)
_cod_data_source_file c3ce41869c3.cif
_cod_data_source_block MBDA-Form-II-208
_cod_database_code 7214277

loop_
_space_group_symop_id
_space_group_symop_operation_xyz
1 'x, y, z'
2 '-x, y, -z+1/2'
3 'x+1/2, y+1/2, z'
4 '-x+1/2, y+1/2, -z+1/2'
5 '-x, -y, -z'
6 'x, -y, z-1/2'
7 '-x+1/2, -y+1/2, -z'
8 'x+1/2, -y+1/2, z-1/2'

loop_
_atom_site_label
_atom_site_type_symbol
_atom_site_fract_x
_atom_site_fract_y
_atom_site_fract_z
_atom_site_U_iso_or_equiv
_atom_site_adp_type
_atom_site_occupancy
_atom_site_symmetry_multiplicity
_atom_site_calc_flag
_atom_site_refinement_flags
C9 C 0.0000 0.1450(2) 0.2500 0.0411(5) Uani 1 2 d S
H9A H -0.0274 0.2166 0.1762 0.049 Uiso 0.50 1 calc PR
H9B H 0.0274 0.2166 0.3238 0.049 Uiso 0.50 1 calc PR
C5 C 0.18360(11) 0.03580(16) 0.41024(14) 0.0386(4) Uani 1 1 d .
H5 H 0.1961 0.1007 0.4751 0.046 Uiso 1 1 calc R
C2 C 0.14653(11) -0.15750(17) 0.21962(14) 0.0386(4) Uani 1 1 d .
C4 C 0.08669(11) 0.04190(16) 0.28479(14) 0.0355(4) Uani 1 1 d .
C3 C 0.07129(11) -0.05556(16) 0.19171(14) 0.0362(4) Uani 1 1 d .
H3 H 0.0068 -0.0520 0.1059 0.043 Uiso 1 1 calc R
C1 C 0.24344(11) -0.16021(18) 0.34683(15) 0.0404(4) Uani 1 1 d .
C6 C 0.26290(11) -0.06272(18) 0.44364(14) 0.0409(4) Uani 1 1 d .
N1 N 0.32247(13) -0.2572(2) 0.3773(2) 0.0623(5) Uani 1 1 d .
C8 C 0.12463(14) -0.2676(2) 0.11667(17) 0.0581(5) Uani 1 1 d .
H8A H 0.1302 -0.3828 0.1404 0.087 Uiso 1 1 calc R
H8B H 0.1740 -0.2447 0.1096 0.087 Uiso 1 1 calc R
H8C H 0.0556 -0.2460 0.0338 0.087 Uiso 1 1 calc R
C7 C 0.36720(12) -0.0645(2) 0.58060(15) 0.0564(5) Uani 1 1 d .
H7A H 0.4188 -0.0279 0.5804 0.085 Uiso 1 1 calc R
H7B H 0.3831 -0.1761 0.6152 0.085 Uiso 1 1 calc R
H7C H 0.3667 0.0094 0.6343 0.085 Uiso 1 1 calc R
H1A H 0.3051(18) -0.343(3) 0.319(2) 0.110(9) Uiso 1 1 d .
H1B H 0.3760(17) -0.274(2) 0.459(2) 0.077(7) Uiso 1 1 d .

loop_
_atom_site_aniso_label
_atom_site_aniso_U_11
_atom_site_aniso_U_22
_atom_site_aniso_U_33
_atom_site_aniso_U_23
_atom_site_aniso_U_13
_atom_site_aniso_U_12
C9 0.0531(13) 0.0302(10) 0.0561(13) 0.000 0.0437(12) 0.000
C5 0.0488(9) 0.0326(8) 0.0461(9) -0.0077(7) 0.0371(8) -0.0127(7)
C2 0.0487(9) 0.0355(8) 0.0471(9) 0.0027(7) 0.0388(8) 0.0011(7)
C4 0.0449(8) 0.0274(7) 0.0490(8) -0.0002(6) 0.0378(8) -0.0044(6)
C3 0.0407(8) 0.0337(8) 0.0403(8) 0.0013(6) 0.0301(7) -0.0016(6)
C1 0.0437(9) 0.0349(8) 0.0554(10) 0.0073(7) 0.0389(8) 0.0024(7)
C6 0.0406(8) 0.0376(9) 0.0466(9) 0.0035(7) 0.0307(8) -0.0074(7)
N1 0.0528(10) 0.0632(11) 0.0747(12) 0.0094(10) 0.0453(9) 0.0152(9)
C8 0.0743(12) 0.0603(11) 0.0614(11) -0.0010(9) 0.0548(10) 0.0104(9)
C7 0.0478(10) 0.0552(11) 0.0527(10) 0.0054(8) 0.0293(9) -0.0107(8)

loop_
_atom_type_symbol
_atom_type_description
_atom_type_scat_dispersion_real
_atom_type_scat_dispersion_imag
_atom_type_scat_source
C C 0.0033 0.0016 'International Tables Vol C Tables 4.2.6.8 and 6.1.1.4'
H H 0.0000 0.0000 'International Tables Vol C Tables 4.2.6.8 and 6.1.1.4'
N N 0.0061 0.0033 'International Tables Vol C Tables 4.2.6.8 and 6.1.1.4'

loop_
_geom_angle_atom_site_label_1
_geom_angle_atom_site_label_2
_geom_angle_atom_site_label_3
_geom_angle
_geom_angle_site_symmetry_1
_geom_angle_site_symmetry_3
H9A C9 H9B 107.7 . .
C4 C9 H9A 108.9 2 .
C4 C9 H9A 108.9 . .
C4 C9 H9B 108.9 2 .
C4 C9 H9B 108.9 . .
C4 C9 C4 113.21(15) . 2
C4 C5 H5 118.7 . .
C4 C5 C6 122.63(13) . .
C6 C5 H5 118.7 . .
C3 C2 C1 118.65(13) . .
C3 C2 C8 121.07(13) . .
C1 C2 C8 120.26(13) . .
C5 C4 C9 122.40(11) . .
C3 C4 C9 120.65(12) . .
C3 C4 C5 116.93(13) . .
C2 C3 C4 122.96(13) . .
C2 C3 H3 118.5 . .
C4 C3 H3 118.5 . .
C6 C1 C2 120.42(13) . .
N1 C1 C2 120.12(15) . .
N1 C1 C6 119.43(15) . .
C5 C6 C1 118.39(13) . .
C5 C6 C7 120.94(14) . .
C1 C6 C7 120.67(14) . .
C1 N1 H1A 118.6(15) . .
C1 N1 H1B 117.0(14) . .
H1A N1 H1B 117(2) . .
C2 C8 H8A 109.5 . .
C2 C8 H8B 109.5 . .
C2 C8 H8C 109.5 . .
H8A C8 H8B 109.5 . .
H8A C8 H8C 109.5 . .
H8B C8 H8C 109.5 . .
C6 C7 H7A 109.5 . .
C6 C7 H7B 109.5 . .
C6 C7 H7C 109.5 . .
H7A C7 H7B 109.5 . .
H7A C7 H7C 109.5 . .
H7B C7 H7C 109.5 . .

loop_
_geom_bond_atom_site_label_1
_geom_bond_atom_site_label_2
_geom_bond_distance
_geom_bond_site_symmetry_2
C9 H9A 0.9800 .
C9 H9B 0.9800 .
C9 C4 1.5121(17) 2
C9 C4 1.5121(17) .
C5 H5 0.9400 .
C5 C4 1.391(2) .
C5 C6 1.394(2) .
C2 C3 1.3821(19) .
C2 C1 1.401(2) .
C2 C8 1.510(2) .
C4 C3 1.3890(19) .
C3 H3 0.9400 .
C1 C6 1.400(2) .
C1 N1 1.398(2) .
C6 C7 1.508(2) .
N1 H1A 0.94(2) .
N1 H1B 0.87(2) .
C8 H8A 0.9700 .
C8 H8B 0.9700 .
C8 H8C 0.9700 .
C7 H7A 0.9700 .
C7 H7B 0.9700 .
C7 H7C 0.9700 .

loop_
_geom_torsion_atom_site_label_1
_geom_torsion_atom_site_label_2
_geom_torsion_atom_site_label_3
_geom_torsion_atom_site_label_4
_geom_torsion
_geom_torsion_site_symmetry_1
C9 C4 C3 C2 -177.13(12) .
C5 C4 C3 C2 1.1(2) .
C2 C1 C6 C5 0.3(2) .
C2 C1 C6 C7 -179.72(13) .
C4 C9 C4 C5 -111.60(13) 2
C4 C9 C4 C3 66.56(11) 2
C4 C5 C6 C1 -0.6(2) .
C4 C5 C6 C7 179.43(13) .
C3 C2 C1 C6 0.7(2) .
C3 C2 C1 N1 -177.58(13) .
C1 C2 C3 C4 -1.4(2) .
C6 C5 C4 C9 178.12(13) .
C6 C5 C4 C3 -0.11(19) .
N1 C1 C6 C5 178.54(13) .
N1 C1 C6 C7 -1.4(2) .
C8 C2 C3 C4 176.95(13) .
C8 C2 C1 C6 -177.70(13) .
C8 C2 C1 N1 4.0(2) .
